data_2200210
loop_
_publ_author_name
'Lebel, H\'el\`ene '
'Berthod, Michael'
'B\'elanger-Gari\'epy, Francine'

_publ_section_title (+)-(<i>RR</i>)-{\m-<i>m</i>-Phenylenedimethylenebis[<i>tert</i>-butyl(phenyl)phosphine]}bis(borane)
_journal_issue 3
_journal_name_full 'Acta Crystallographica Section E'
_journal_page_first o282
_journal_page_last o284
_journal_paper_doi 10.1107/S160053680100294X
_journal_volume 57
_journal_year 2001
_chemical_formula_moiety 'C28 H42 B2 P2'
_chemical_formula_sum 'C28 H42 B2 P2'
_chemical_formula_weight 462.176
_space_group_IT_number 19
_symmetry_cell_setting orthorhombic
_symmetry_space_group_name_Hall 'P 2ac 2ab'
_symmetry_space_group_name_H-M 'P 21 21 21'
_audit_creation_method 'SHELXL96 (Sheldrick, 1996)'
_cell_angle_alpha 90.00
_cell_angle_beta 90.00
_cell_angle_gamma 90.00
_cell_formula_units_Z 4
_cell_length_a 7.380(6)
_cell_length_b 13.515(6)
_cell_length_c 28.189(14)
_cell_measurement_reflns_used 25
_cell_measurement_temperature 293(2)
_cell_measurement_theta_max 21.00
_cell_measurement_theta_min 20.00
_cell_volume 2812(3)
_computing_cell_refinement 'CAD-4 Software'
_computing_data_collection 'CAD-4 Software (Enraf-Nonius, 1989)'
_computing_data_reduction 'NRC-2 and NRC-2A (Ahmed et al., 1973)'
_computing_molecular_graphics 'SHELXTL (Bruker, 1997)'
_computing_publication_material SHELXL96
_computing_structure_refinement 'SHELXL96 (Sheldrick, 1996)'
_computing_structure_solution 'SHELXS97 (Sheldrick, 1997)'
_diffrn_ambient_temperature 293(2)
_diffrn_measurement_device_type 'Nonius CAD-4'
_diffrn_measurement_method \w
_diffrn_radiation_monochromator graphite
_diffrn_radiation_source 'normal-focus xray tube'
_diffrn_radiation_type CuK\a
_diffrn_radiation_wavelength 1.54056
_diffrn_reflns_av_R_equivalents .062
_diffrn_reflns_av_sigmaI/netI .0444
_diffrn_reflns_limit_h_max 8
_diffrn_reflns_limit_h_min -8
_diffrn_reflns_limit_k_max 16
_diffrn_reflns_limit_k_min -16
_diffrn_reflns_limit_l_max 34
_diffrn_reflns_limit_l_min -34
_diffrn_reflns_number 30802
_diffrn_reflns_theta_max 69.84
_diffrn_reflns_theta_min 3.13
_diffrn_standards_decay_% 21.7
_diffrn_standards_interval_time 60
_diffrn_standards_number 5
_exptl_absorpt_coefficient_mu 1.478
_exptl_absorpt_correction_T_max .8299
_exptl_absorpt_correction_T_min .5389
_exptl_absorpt_correction_type integration
_exptl_absorpt_process_details '(ABSORP in NRCVAX; Gabe et al., 1989)'
_exptl_crystal_colour colourless
_exptl_crystal_density_diffrn 1.0919
_exptl_crystal_density_meas ?
_exptl_crystal_density_method none
_exptl_crystal_description block
_exptl_crystal_F_000 1000.0
_exptl_crystal_size_max .83
_exptl_crystal_size_mid .22
_exptl_crystal_size_min .14
_refine_diff_density_max .214
_refine_diff_density_min -.222
_refine_ls_abs_structure_details 'Flack (1983), 2274 Friedel pairs'
_refine_ls_abs_structure_Flack -.004(18)
_refine_ls_extinction_coef .0028(2)
_refine_ls_extinction_method SHELXL96
_refine_ls_goodness_of_fit_all .983
_refine_ls_goodness_of_fit_ref 1.028
_refine_ls_hydrogen_treatment constr
_refine_ls_matrix_type full
_refine_ls_number_parameters 298
_refine_ls_number_reflns 5320
_refine_ls_number_restraints 0
_refine_ls_restrained_S_all .983
_refine_ls_restrained_S_obs 1.028
_refine_ls_R_factor_all .0388
_refine_ls_R_factor_gt .0351
_refine_ls_shift/su_max .001
_refine_ls_shift/su_mean .000
_refine_ls_structure_factor_coef Fsqd
_refine_ls_weighting_details 'w = 1/[\s^2^(Fo^2^)+(0.0491P)^2^P] where P = (Fo^2^+2Fc^2^)/3'
_refine_ls_weighting_scheme calc
_refine_ls_wR_factor_all .0899
_refine_ls_wR_factor_ref .0884
_reflns_number_gt 4737
_reflns_number_total 5320
_reflns_threshold_expression I>2\s(I)
_cod_data_source_file ob6030.cif
_cod_data_source_block I
_cod_depositor_comments
;
The following automatic conversions were performed:
'_symmetry_cell_setting' value 'Orthorhombic' changed to 'orthorhombic'
according to '/home/saulius/struct/CIF-dictionaries/cif_core.dic'
dictionary named 'cif_core.dic' version 2.4.1 from 2010-06-29.

Automatic conversion script
Id: cif_fix_enum 1527 2010-12-29 10:47:43Z saulius 

The following automatic conversions were performed:

'_symmetry_cell_setting' value 'Orthorhombic' changed to
'orthorhombic' according to
/home/saulius/struct/CIF-dictionaries/cif_core.dic dictionary named
'cif_core.dic' version 2.4.1 from 2010-06-29.

Automatic conversion script
Id: cif_fix_values 1715 2011-07-08 13:25:40Z adriana 

The following automatic conversions were performed:

'_exptl_crystal_density_meas' value 'not measured' was changed to '?'
- the value is perceived as not measured.

Automatic conversion script
Id: cif_fix_values 3008 2015-01-20 13:52:24Z robertas 
;
_cod_database_code 2200210
_cod_database_fobs_code 2200210

loop_
_symmetry_equiv_pos_as_xyz
'x, y, z'
'x+1/2, -y+1/2, -z'
'-x, y+1/2, -z+1/2'
'-x+1/2, -y, z+1/2'

loop_
_atom_site_label
_atom_site_fract_x
_atom_site_fract_y
_atom_site_fract_z
_atom_site_U_iso_or_equiv
_atom_site_adp_type
_atom_site_calc_flag
_atom_site_refinement_flags
_atom_site_occupancy
_atom_site_disorder_group
_atom_site_type_symbol
C1 .8903(3) .47164(17) .10781(7) .0446(5) Uani d . 1 . C
H1 .8054 .4254 .0977 .054 Uiso calc R 1 . H
C2 .8552(3) .52642(16) .14833(7) .0453(5) Uani d . 1 . C
C3 .9813(4) .59595(18) .16291(7) .0574(6) Uani d . 1 . C
H3 .9602 .6335 .1900 .069 Uiso calc R 1 . H
C4 1.1381(4) .6092(2) .13715(8) .0646(7) Uani d . 1 . C
H4 1.2224 .6560 .1470 .077 Uiso calc R 1 . H
C5 1.1717(4) .55390(18) .09688(7) .0563(6) Uani d . 1 . C
H5 1.2780 .5641 .0798 .068 Uiso calc R 1 . H
C6 1.0494(3) .48394(15) .08181(7) .0431(5) Uani d . 1 . C
C20 .6796(3) .51271(18) .17506(7) .0516(5) Uani d . 1 . C
H20A .5830 .5030 .1522 .062 Uiso calc R 1 . H
H20B .6536 .5732 .1923 .062 Uiso calc R 1 . H
P20 .67580(7) .40987(4) .216968(17) .03970(13) Uani d . 1 . P
B20 .7582(4) .2900(2) .18879(12) .0648(8) Uani d . 1 . B
H20C .8852 .2952 .1819 .097 Uiso calc R 1 . H
H20D .6926 .2783 .1599 .097 Uiso calc R 1 . H
H20E .7382 .2361 .2103 .097 Uiso calc R 1 . H
C21 .8065(3) .44666(16) .26799(7) .0421(5) Uani d . 1 . C
C22 .8822(3) .3720(2) .29513(8) .0607(7) Uani d . 1 . C
H22 .8712 .3067 .2850 .073 Uiso calc R 1 . H
C23 .9728(4) .3916(3) .33640(9) .0829(10) Uani d . 1 . C
H23 1.0199 .3399 .3543 .099 Uiso calc R 1 . H
C24 .9937(4) .4859(3) .35108(10) .0893(11) Uani d . 1 . C
H24 1.0541 .4989 .3793 .107 Uiso calc R 1 . H
C25 .9261(4) .5631(3) .32451(10) .0792(10) Uani d . 1 . C
H25 .9451 .6281 .3342 .095 Uiso calc R 1 . H
C26 .8287(3) .54336(19) .28293(8) .0581(6) Uani d . 1 . C
H26 .7793 .5951 .2654 .070 Uiso calc R 1 . H
C27 .4377(3) .4015(2) .23797(9) .0557(6) Uani d . 1 . C
C28 .3217(4) .3616(3) .19679(11) .0863(9) Uani d . 1 . C
H28A .1970 .3589 .2064 .129 Uiso calc R 1 . H
H28B .3623 .2965 .1884 .129 Uiso calc R 1 . H
H28C .3335 .4047 .1699 .129 Uiso calc R 1 . H
C29 .4320(4) .3290(2) .27968(12) .0895(10) Uani d . 1 . C
H29A .5013 .3552 .3056 .134 Uiso calc R 1 . H
H29B .4824 .2667 .2700 .134 Uiso calc R 1 . H
H29C .3087 .3196 .2896 .134 Uiso calc R 1 . H
C30 .3662(4) .5016(2) .25378(10) .0746(8) Uani d . 1 . C
H30A .2432 .4947 .2644 .112 Uiso calc R 1 . H
H30B .3707 .5471 .2277 .112 Uiso calc R 1 . H
H30C .4394 .5262 .2793 .112 Uiso calc R 1 . H
C60 1.0864(3) .42163(17) .03827(7) .0457(5) Uani d . 1 . C
H60A 1.0468 .3544 .0445 .055 Uiso calc R 1 . H
H60B 1.2161 .4199 .0328 .055 Uiso calc R 1 . H
P60 .97502(7) .46565(4) -.015697(17) .03986(13) Uani d . 1 . P
B60 .7181(4) .4778(3) -.00786(10) .0636(8) Uani d . 1 . B
H60C .6921 .5327 .0126 .095 Uiso calc R 1 . H
H60D .6709 .4182 .0059 .095 Uiso calc R 1 . H
H60E .6625 .4886 -.0382 .095 Uiso calc R 1 . H
C61 1.0838(3) .58073(16) -.03153(7) .0442(5) Uani d . 1 . C
C62 .9838(4) .65275(19) -.05435(9) .0648(7) Uani d . 1 . C
H62 .8602 .6435 -.0590 .078 Uiso calc R 1 . H
C63 1.0662(6) .7388(2) -.07036(11) .0852(10) Uani d . 1 . C
H63 .9976 .7866 -.0859 .102 Uiso calc R 1 . H
C64 1.2485(5) .7537(2) -.06343(11) .0820(10) Uani d . 1 . C
H64 1.3034 .8114 -.0743 .098 Uiso calc R 1 . H
C65 1.3482(4) .6839(2) -.04072(9) .0665(7) Uani d . 1 . C
H65 1.4714 .6941 -.0358 .080 Uiso calc R 1 . H
C66 1.2683(3) .59781(18) -.02485(7) .0499(5) Uani d . 1 . C
H66 1.3384 .5505 -.0095 .060 Uiso calc R 1 . H
C67 1.0402(3) .37716(16) -.06334(7) .0447(5) Uani d . 1 . C
C68 .9210(5) .2850(2) -.05950(10) .0796(9) Uani d . 1 . C
H68A .9466 .2413 -.0855 .119 Uiso calc R 1 . H
H68B .7957 .3040 -.0604 .119 Uiso calc R 1 . H
H68C .9458 .2517 -.0301 .119 Uiso calc R 1 . H
C69 1.0073(4) .42745(19) -.11134(7) .0598(6) Uani d . 1 . C
H69A 1.0900 .4817 -.1150 .090 Uiso calc R 1 . H
H69B .8851 .4516 -.1126 .090 Uiso calc R 1 . H
H69C 1.0262 .3805 -.1364 .090 Uiso calc R 1 . H
C70 1.2385(3) .34664(19) -.05973(8) .0558(6) Uani d . 1 . C
H70A 1.2555 .3062 -.0321 .084 Uiso calc R 1 . H
H70B 1.3130 .4047 -.0573 .084 Uiso calc R 1 . H
H70C 1.2720 .3098 -.0875 .084 Uiso calc R 1 . H

loop_
_atom_site_aniso_label
_atom_site_aniso_U_11
_atom_site_aniso_U_22
_atom_site_aniso_U_33
_atom_site_aniso_U_12
_atom_site_aniso_U_13
_atom_site_aniso_U_23
C1 .0473(12) .0530(12) .0335(9) -.0033(10) -.0008(8) .0010(9)
C2 .0496(12) .0528(12) .0335(9) .0067(10) .0027(9) .0050(9)
C3 .0726(16) .0599(13) .0396(10) -.0098(13) .0063(11) -.0052(10)
C4 .0705(17) .0733(17) .0499(13) -.0224(14) .0036(12) -.0090(12)
C5 .0556(14) .0712(15) .0422(11) -.0162(12) .0062(10) .0015(10)
C6 .0487(12) .0498(12) .0308(9) .0016(10) .0007(8) .0053(8)
C20 .0455(12) .0690(15) .0403(10) .0114(11) .0064(10) .0006(10)
P20 .0344(2) .0479(3) .0368(2) -.0008(2) .0011(2) -.0072(2)
B20 .0644(19) .0558(17) .0742(19) -.0051(14) .0074(15) -.0204(15)
C21 .0358(10) .0539(12) .0366(9) -.0056(9) .0049(8) -.0021(9)
C22 .0510(14) .0798(18) .0511(13) .0015(12) -.0030(11) .0071(12)
C23 .0578(17) .139(3) .0515(14) -.0001(19) -.0118(13) .0136(17)
C24 .0517(17) .170(4) .0460(13) -.025(2) -.0011(12) -.0158(19)
C25 .0711(19) .103(2) .0631(16) -.0409(17) .0220(14) -.0383(16)
C26 .0609(14) .0655(14) .0481(11) -.0179(13) .0124(12) -.0150(11)
C27 .0352(12) .0746(16) .0574(13) -.0025(11) .0030(10) -.0075(12)
C28 .0420(15) .119(3) .098(2) -.0135(16) -.0068(16) -.021(2)
C29 .0547(17) .108(2) .106(2) -.0055(16) .0297(17) .030(2)
C30 .0514(16) .099(2) .0735(17) .0125(14) .0160(13) -.0121(15)
C60 .0483(12) .0520(12) .0366(10) .0020(10) .0043(8) .0037(9)
P60 .0349(3) .0499(3) .0347(2) .0011(2) .0021(2) -.0002(2)
B60 .0399(15) .093(2) .0583(16) .0019(14) .0024(12) -.0090(16)
C61 .0489(12) .0483(12) .0356(9) .0083(10) .0030(8) -.0008(9)
C62 .0614(17) .0651(15) .0680(15) .0198(14) .0039(13) .0121(12)
C63 .116(3) .0548(16) .085(2) .0280(18) .023(2) .0211(15)
C64 .117(3) .0529(16) .0760(19) -.0072(18) .039(2) .0027(14)
C65 .074(2) .0641(16) .0614(15) -.0187(15) .0171(14) -.0017(13)
C66 .0503(13) .0546(13) .0448(12) -.0052(11) .0044(9) .0022(10)
C67 .0454(12) .0503(12) .0383(10) -.0038(10) .0043(9) -.0018(9)
C68 .091(2) .0737(18) .0739(18) -.0316(17) .0249(16) -.0222(15)
C69 .0649(16) .0774(16) .0370(10) .0094(14) -.0066(11) -.0060(10)
C70 .0570(15) .0654(15) .0450(12) .0158(12) .0032(10) -.0032(11)

loop_
_atom_type_symbol
_atom_type_description
_atom_type_scat_dispersion_real
_atom_type_scat_dispersion_imag
_atom_type_scat_source
C C .0181 .0091 'International Tables Vol C Tables 4.2.6.8 and 6.1.1.4'
H H .0000 .0000 'International Tables Vol C Tables 4.2.6.8 and 6.1.1.4'
B B .0090 .0039 'International Tables Vol C Tables 4.2.6.8 and 6.1.1.4'
P P .2955 .4335 'International Tables Vol C Tables 4.2.6.8 and 6.1.1.4'

loop_
_geom_angle_atom_site_label_1
_geom_angle_atom_site_label_2
_geom_angle_atom_site_label_3
_geom_angle
_geom_angle_publ_flag
C2 C1 C6 121.8(2) ?
C2 C1 H1 119.1 ?
C6 C1 H1 119.1 ?
C3 C2 C1 118.8(2) ?
C3 C2 C20 120.8(2) ?
C1 C2 C20 120.4(2) ?
C4 C3 C2 119.7(2) ?
C4 C3 H3 120.1 ?
C2 C3 H3 120.1 ?
C3 C4 C5 120.9(2) ?
C3 C4 H4 119.6 ?
C5 C4 H4 119.6 ?
C6 C5 C4 120.5(2) ?
C6 C5 H5 119.7 ?
C4 C5 H5 119.7 ?
C5 C6 C1 118.2(2) ?
C5 C6 C60 121.0(2) ?
C1 C6 C60 120.8(2) ?
C2 C20 P20 115.46(16) ?
C2 C20 H20A 108.4 ?
P20 C20 H20A 108.4 ?
C2 C20 H20B 108.4 ?
P20 C20 H20B 108.4 ?
H20A C20 H20B 107.5 ?
C21 P20 C20 107.36(11) y
C21 P20 C27 105.59(11) y
C20 P20 C27 105.53(11) y
C21 P20 B20 113.39(13) y
C20 P20 B20 111.91(13) y
C27 P20 B20 112.51(13) y
P20 B20 H20C 109.5 ?
P20 B20 H20D 109.5 ?
H20C B20 H20D 109.5 ?
P20 B20 H20E 109.5 ?
H20C B20 H20E 109.5 ?
H20D B20 H20E 109.5 ?
C26 C21 C22 118.2(2) ?
C26 C21 P20 124.57(18) ?
C22 C21 P20 117.13(18) ?
C23 C22 C21 121.7(3) ?
C23 C22 H22 119.1(2) ?
C21 C22 H22 119.1 ?
C24 C23 C22 120.0(3) ?
C24 C23 H23 120.0 ?
C22 C23 H23 120.0 ?
C23 C24 C25 120.5(3) ?
C23 C24 H24 119.8 ?
C25 C24 H24 119.8 ?
C24 C25 C26 119.8(3) ?
C24 C25 H25 120.1 ?
C26 C25 H25 120.1 ?
C21 C26 C25 119.7(3) ?
C21 C26 H26 120.1 ?
C25 C26 H26 120.1 ?
C30 C27 C29 109.6(2) ?
C30 C27 C28 109.8(2) ?
C29 C27 C28 109.9(2) ?
C30 C27 P20 111.56(18) ?
C29 C27 P20 108.05(18) ?
C28 C27 P20 107.87(18) ?
C27 C28 H28A 109.5 ?
C27 C28 H28B 109.5 ?
H28A C28 H28B 109.5 ?
C27 C28 H28C 109.5 ?
H28A C28 H28C 109.5 ?
H28B C28 H28C 109.5 ?
C27 C29 H29A 109.5 ?
C27 C29 H29B 109.5 ?
H29A C29 H29B 109.5 ?
C27 C29 H29C 109.5 ?
H29A C29 H29C 109.5 ?
H29B C29 H29C 109.5 ?
C27 C30 H30A 109.5 ?
C27 C30 H30B 109.5 ?
H30A C30 H30B 109.5 ?
C27 C30 H30C 109.5 ?
H30A C30 H30C 109.5 ?
H30B C30 H30C 109.5 ?
C6 C60 P60 114.37(15) ?
C6 C60 H60A 108.7 ?
P60 C60 H60A 108.7 ?
C6 C60 H60B 108.7 ?
P60 C60 H60B 108.7 ?
H60A C60 H60B 107.6 ?
C61 P60 C60 106.62(11) y
C61 P60 C67 105.07(10) y
C60 P60 C67 105.96(10) y
C61 P60 B60 113.24(13) y
C60 P60 B60 112.13(12) y
C67 P60 B60 113.20(12) y
P60 B60 H60C 109.5 ?
P60 B60 H60D 109.5 ?
H60C B60 H60D 109.5 ?
P60 B60 H60E 109.5 ?
H60C B60 H60E 109.5 ?
H60D B60 H60E 109.5 ?
C62 C61 C66 117.9(2) ?
C62 C61 P60 119.0(2) ?
C66 C61 P60 122.92(18) ?
C61 C62 C63 120.5(3) ?
C61 C62 H62 119.7 ?
C63 C62 H62 119.7 ?
C64 C63 C62 120.4(3) ?
C64 C63 H63 119.8 ?
C62 C63 H63 119.8 ?
C65 C64 C63 119.7(3) ?
C65 C64 H64 120.1 ?
C63 C64 H64 120.1 ?
C64 C65 C66 120.5(3) ?
C64 C65 H65 119.7 ?
C66 C65 H65 119.7 ?
C65 C66 C61 120.9(2) ?
C65 C66 H66 119.5 ?
C61 C66 H66 119.5 ?
C70 C67 C68 109.1(2) ?
C70 C67 C69 109.33(19) ?
C68 C67 C69 109.4(2) ?
C70 C67 P60 111.96(16) ?
C68 C67 P60 108.89(16) ?
C69 C67 P60 108.11(15) ?
C67 C68 H68A 109.5 ?
C67 C68 H68B 109.5 ?
H68A C68 H68B 109.5 ?
C67 C68 H68C 109.5 ?
H68A C68 H68C 109.5 ?
H68B C68 H68C 109.5 ?
C67 C69 H69A 109.5 ?
C67 C69 H69B 109.5 ?
H69A C69 H69B 109.5 ?
C67 C69 H69C 109.5 ?
H69A C69 H69C 109.5 ?
H69B C69 H69C 109.5 ?
C67 C70 H70A 109.5 ?
C67 C70 H70B 109.5 ?
H70A C70 H70B 109.5 ?
C67 C70 H70C 109.5 ?
H70A C70 H70C 109.5 ?
H70B C70 H70C 109.5 ?

loop_
_geom_bond_atom_site_label_1
_geom_bond_atom_site_label_2
_geom_bond_site_symmetry_2
_geom_bond_distance
_geom_bond_publ_flag
C1 C2 . 1.385(3) ?
C1 C6 . 1.394(3) ?
C1 H1 . .9300 ?
C2 C3 . 1.385(3) ?
C2 C20 . 1.510(3) ?
C3 C4 . 1.378(3) ?
C3 H3 . .9300 ?
C4 C5 . 1.382(3) ?
C4 H4 . .9300 ?
C5 C6 . 1.375(3) ?
C5 H5 . .9300 ?
C6 C60 . 1.513(3) ?
C20 P20 . 1.824(2) y
C20 H20A . .9700 ?
C20 H20B . .9700 ?
P20 C21 . 1.802(2) y
P20 C27 . 1.858(3) y
P20 B20 . 1.904(3) y
B20 H20C . .9600 ?
B20 H20D . .9600 ?
B20 H20E . .9600 ?
C21 C26 . 1.383(3) ?
C21 C22 . 1.384(3) ?
C22 C23 . 1.368(3) ?
C22 H22 . .9300 ?
C23 C24 . 1.349(5) ?
C23 H23 . .9300 ?
C24 C25 . 1.378(5) ?
C24 H24 . .9300 ?
C25 C26 . 1.401(3) ?
C25 H25 . .9300 ?
C26 H26 . .9300 ?
C27 C30 . 1.520(4) ?
C27 C29 . 1.531(4) ?
C27 C28 . 1.540(3) ?
C28 H28A . .9600 ?
C28 H28B . .9600 ?
C28 H28C . .9600 ?
C29 H29A . .9600 ?
C29 H29B . .9600 ?
C29 H29C . .9600 ?
C30 H30A . .9600 ?
C30 H30B . .9600 ?
C30 H30C . .9600 ?
C60 P60 . 1.829(2) y
C60 H60A . .9700 ?
C60 H60B . .9700 ?
P60 C61 . 1.806(2) y
P60 C67 . 1.862(2) y
P60 B60 . 1.916(3) y
B60 H60C . .9600 ?
B60 H60D . .9600 ?
B60 H60E . .9600 ?
C61 C62 . 1.381(3) ?
C61 C66 . 1.394(3) ?
C62 C63 . 1.387(4) ?
C62 H62 . .9300 ?
C63 C64 . 1.375(5) ?
C63 H63 . .9300 ?
C64 C65 . 1.357(4) ?
C64 H64 . .9300 ?
C65 C66 . 1.379(3) ?
C65 H65 . .9300 ?
C66 H66 . .9300 ?
C67 C70 . 1.524(3) ?
C67 C68 . 1.529(3) ?
C67 C69 . 1.534(3) ?
C68 H68A . .9600 ?
C68 H68B . .9600 ?
C68 H68C . .9600 ?
C69 H69A . .9600 ?
C69 H69B . .9600 ?
C69 H69C . .9600 ?
C70 H70A . .9600 ?
C70 H70B . .9600 ?
C70 H70C . .9600 ?

loop_
_geom_torsion_atom_site_label_1
_geom_torsion_atom_site_label_2
_geom_torsion_atom_site_label_3
_geom_torsion_atom_site_label_4
_geom_torsion
C6 C1 C2 C3 .7(3)
C6 C1 C2 C20 178.69(19)
C1 C2 C3 C4 -.1(3)
C20 C2 C3 C4 -178.1(2)
C2 C3 C4 C5 -.1(4)
C3 C4 C5 C6 -.3(4)
C4 C5 C6 C1 .9(3)
C4 C5 C6 C60 -178.9(2)
C2 C1 C6 C5 -1.1(3)
C2 C1 C6 C60 178.67(19)
C3 C2 C20 P20 -98.5(2)
C1 C2 C20 P20 83.5(2)
C2 C20 P20 C21 75.01(19)
C2 C20 P20 C27 -172.72(17)
C2 C20 P20 B20 -50.0(2)
C20 P20 C21 C26 28.0(2)
C27 P20 C21 C26 -84.3(2)
B20 P20 C21 C26 152.1(2)
C20 P20 C21 C22 -155.19(17)
C27 P20 C21 C22 92.6(2)
B20 P20 C21 C22 -31.0(2)
C26 C21 C22 C23 1.8(3)
P20 C21 C22 C23 -175.3(2)
C21 C22 C23 C24 -1.5(4)
C22 C23 C24 C25 -.7(5)
C23 C24 C25 C26 2.5(4)
C22 C21 C26 C25 .1(3)
P20 C21 C26 C25 176.87(17)
C24 C25 C26 C21 -2.2(4)
C21 P20 C27 C30 64.0(2)
C20 P20 C27 C30 -49.5(2)
B20 P20 C27 C30 -171.8(2)
C21 P20 C27 C29 -56.5(2)
C20 P20 C27 C29 -170.04(19)
B20 P20 C27 C29 67.7(2)
C21 P20 C27 C28 -175.3(2)
C20 P20 C27 C28 71.2(2)
B20 P20 C27 C28 -51.1(2)
C5 C6 C60 P60 -98.5(2)
C1 C6 C60 P60 81.7(2)
C6 C60 P60 C61 68.73(18)
C6 C60 P60 C67 -179.69(16)
C6 C60 P60 B60 -55.7(2)
C60 P60 C61 C62 -149.02(18)
C67 P60 C61 C62 98.79(19)
B60 P60 C61 C62 -25.2(2)
C60 P60 C61 C66 35.7(2)
C67 P60 C61 C66 -76.5(2)
B60 P60 C61 C66 159.51(18)
C66 C61 C62 C63 .6(4)
P60 C61 C62 C63 -174.9(2)
C61 C62 C63 C64 -.4(4)
C62 C63 C64 C65 -.1(5)
C63 C64 C65 C66 .4(4)
C64 C65 C66 C61 -.3(4)
C62 C61 C66 C65 -.2(3)
P60 C61 C66 C65 175.05(17)
C61 P60 C67 C70 72.15(18)
C60 P60 C67 C70 -40.51(19)
B60 P60 C67 C70 -163.80(18)
C61 P60 C67 C68 -167.13(19)
C60 P60 C67 C68 80.2(2)
B60 P60 C67 C68 -43.1(2)
C61 P60 C67 C69 -48.34(19)
C60 P60 C67 C69 -160.99(16)
B60 P60 C67 C69 75.7(2)
